data_4125773
loop_
_publ_author_name
'Preston, Dan'
'Lewis, James E. M.'
'Crowley, James D.'

_publ_section_title
;
 Multicavity [PdnL4](2n+) Cages with Controlled Segregated Binding of
 Different Guests.
;
_journal_issue 6
_journal_name_full 'Journal of the American Chemical Society'
_journal_page_first 2379
_journal_page_last 2386
_journal_paper_doi 10.1021/jacs.6b11982
_journal_volume 139
_journal_year 2017
_chemical_formula_sum 'C76 H44 B F4 N12 O2 Pd2'
_chemical_formula_weight 1456.84
_space_group_crystal_system orthorhombic
_space_group_IT_number 69
_space_group_name_Hall '-F 2 2'
_space_group_name_H-M_alt 'F m m m'
_symmetry_space_group_name_Hall '-F 2 2'
_symmetry_space_group_name_H-M 'F m m m'
_atom_sites_solution_hydrogens geom
_audit_creation_method SHELXL-2014/7
_cell_angle_alpha 90
_cell_angle_beta 90
_cell_angle_gamma 90
_cell_formula_units_Z 4
_cell_length_a 20.0327(3)
_cell_length_b 20.7974(5)
_cell_length_c 27.9988(5)
_cell_measurement_reflns_used 22713
_cell_measurement_temperature 100.00(11)
_cell_measurement_theta_max 76.4660
_cell_measurement_theta_min 3.4470
_cell_volume 11665.1(4)
_computing_cell_refinement
;
CrysAlisPro, Agilent Technologies,
Version 1.171.37.33 (release 27-03-2014 CrysAlis171 .NET)
(compiled Mar 27 2014,17:12:48)
;
_computing_data_collection
;
CrysAlisPro, Agilent Technologies,
Version 1.171.37.33 (release 27-03-2014 CrysAlis171 .NET)
(compiled Mar 27 2014,17:12:48)
;
_computing_data_reduction
;
CrysAlisPro, Agilent Technologies,
Version 1.171.37.33 (release 27-03-2014 CrysAlis171 .NET)
(compiled Mar 27 2014,17:12:48)
;
_computing_structure_refinement 'SHELXL-2014/7 (Sheldrick, 2014)'
_diffrn_ambient_temperature 100.00(11)
_diffrn_detector_area_resol_mean 5.1725
_diffrn_measured_fraction_theta_full 1.000
_diffrn_measured_fraction_theta_max 0.995
_diffrn_measurement_device_type 'SuperNova, Dual, Cu at zero, Atlas'
_diffrn_measurement_method '\w scans'
_diffrn_radiation_type CuK\a
_diffrn_radiation_wavelength 1.54184
_diffrn_reflns_av_R_equivalents 0.0568
_diffrn_reflns_av_unetI/netI 0.0182
_diffrn_reflns_Laue_measured_fraction_full 1.000
_diffrn_reflns_Laue_measured_fraction_max 0.995
_diffrn_reflns_limit_h_max 25
_diffrn_reflns_limit_h_min -23
_diffrn_reflns_limit_k_max 26
_diffrn_reflns_limit_k_min -25
_diffrn_reflns_limit_l_max 34
_diffrn_reflns_limit_l_min -35
_diffrn_reflns_number 48531
_diffrn_reflns_point_group_measured_fraction_full 1.000
_diffrn_reflns_point_group_measured_fraction_max 0.995
_diffrn_reflns_theta_full 67.684
_diffrn_reflns_theta_max 77.121
_diffrn_reflns_theta_min 3.446
_diffrn_source 'sealed X-ray tube'
_exptl_absorpt_coefficient_mu 2.790
_exptl_absorpt_correction_T_max 1.00000
_exptl_absorpt_correction_T_min 0.64814
_exptl_absorpt_correction_type gaussian
_exptl_absorpt_process_details
;
CrysAlisPro, Agilent Technologies,
Version 1.171.37.33 (release 27-03-2014 CrysAlis171 .NET)
(compiled Mar 27 2014,17:12:48)
Empirical absorption correction using spherical harmonics,
 implemented in SCALE3 ABSPACK scaling algorithm.
Empirical absorption correction using spherical harmonics,
 implemented in SCALE3 ABSPACK scaling algorithm.
;
_exptl_crystal_colour colourless
_exptl_crystal_density_diffrn 0.811
_exptl_crystal_description
;
'Sun Jan 18 19:52:12 2015'
;
_exptl_crystal_F_000 2868
_exptl_crystal_size_max 0.2069
_exptl_crystal_size_mid 0.1798
_exptl_crystal_size_min 0.1255
_platon_squeeze_details
;
solvent molecules and counterions that could not be modelled
;
_refine_diff_density_max 1.630
_refine_diff_density_min -1.257
_refine_diff_density_rms 0.101
_refine_ls_extinction_method none
_refine_ls_goodness_of_fit_ref 0.996
_refine_ls_hydrogen_treatment constr
_refine_ls_matrix_type full
_refine_ls_number_parameters 125
_refine_ls_number_reflns 3325
_refine_ls_number_restraints 18
_refine_ls_restrained_S_all 1.014
_refine_ls_R_factor_all 0.0647
_refine_ls_R_factor_gt 0.0627
_refine_ls_shift/su_max 0.021
_refine_ls_shift/su_mean 0.001
_refine_ls_structure_factor_coef Fsqd
_refine_ls_weighting_details 'w=1/[\s^2^(Fo^2^)+(0.2000P)^2^] where P=(Fo^2^+2Fc^2^)/3'
_refine_ls_weighting_scheme calc
_refine_ls_wR_factor_gt 0.2053
_refine_ls_wR_factor_ref 0.2105
_reflns_Friedel_coverage 0.000
_reflns_number_gt 3106
_reflns_number_total 3325
_reflns_threshold_expression 'I > 2\s(I)'
_cod_data_source_file ja6b11982_si_002.cif
_cod_data_source_block C1
_cod_depositor_comments
;
The following automatic conversions were performed:

'_exptl_absorpt_correction_type' value 'Gaussian' changed to
'gaussian' according to
/home/data/users/saulius/crontab/automatic-downloads/current/ACS/lib/dictionaries/cif_core.dic
dictionary named 'cif_core.dic' version 2.4.2 from 2011-04-26.

Automatic conversion script
Id: cif_fix_values 4973 2017-02-22 13:04:09Z antanas 
;
_cod_database_code 4125773
_shelx_shelxl_version_number 2014/7
_shelx_space_group_comment
;
The symmetry employed for this shelxl refinement is uniquely defined
by the following loop, which should always be used as a source of
symmetry information in preference to the above space-group names.
They are only intended as comments.
;
_platon_squeeze_void_probe_radius 1.20

loop_
_space_group_symop_operation_xyz
'x, y, z'
'-x, -y, z'
'x, -y, -z'
'-x, y, -z'
'x, y+1/2, z+1/2'
'-x, -y+1/2, z+1/2'
'x, -y+1/2, -z+1/2'
'-x, y+1/2, -z+1/2'
'x+1/2, y, z+1/2'
'-x+1/2, -y, z+1/2'
'x+1/2, -y, -z+1/2'
'-x+1/2, y, -z+1/2'
'x+1/2, y+1/2, z'
'-x+1/2, -y+1/2, z'
'x+1/2, -y+1/2, -z'
'-x+1/2, y+1/2, -z'
'-x, -y, -z'
'x, y, -z'
'-x, y, z'
'x, -y, z'
'-x, -y+1/2, -z+1/2'
'x, y+1/2, -z+1/2'
'-x, y+1/2, z+1/2'
'x, -y+1/2, z+1/2'
'-x+1/2, -y, -z+1/2'
'x+1/2, y, -z+1/2'
'-x+1/2, y, z+1/2'
'x+1/2, -y, z+1/2'
'-x+1/2, -y+1/2, -z'
'x+1/2, y+1/2, -z'
'-x+1/2, y+1/2, z'
'x+1/2, -y+1/2, z'

loop_
_atom_site_label
_atom_site_type_symbol
_atom_site_fract_x
_atom_site_fract_y
_atom_site_fract_z
_atom_site_U_iso_or_equiv
_atom_site_adp_type
_atom_site_occupancy
_atom_site_site_symmetry_order
_atom_site_calc_flag
_atom_site_refinement_flags_posn
_atom_site_refinement_flags_adp
_atom_site_refinement_flags_occupancy
Pd1 Pd 0.29247(2) 0.0000 0.0000 0.0503(2) Uani 1 4 d S T P
N2 N 0.0000 0.1852(2) 0.13488(13) 0.0615(9) Uani 1 2 d S T P
N1 N 0.29211(10) 0.06845(18) 0.05204(13) 0.0593(7) Uani 1 1 d . . .
C8 C 0.05658(14) 0.21007(16) 0.15170(10) 0.0568(6) Uani 1 1 d . . .
C9 C 0.05936(15) 0.26127(16) 0.18428(10) 0.0568(6) Uani 1 1 d . . .
H9 H 0.1010 0.2776 0.1952 0.068 Uiso 1 1 calc R U .
C10 C 0.0000 0.2872(2) 0.20006(14) 0.0583(9) Uani 1 2 d S T P
H10 H 0.0000 0.3226 0.2215 0.070 Uiso 1 2 calc R U P
C1 C 0.3495(2) 0.0884(3) 0.07053(19) 0.0951(16) Uani 1 1 d . . .
H1 H 0.3903 0.0722 0.0581 0.114 Uiso 1 1 calc R U .
C4 C 0.2325(2) 0.1365(2) 0.10422(15) 0.0743(10) Uani 1 1 d . . .
C2 C 0.3509(2) 0.1315(4) 0.1068(3) 0.140(3) Uani 1 1 d . . .
H2 H 0.3923 0.1442 0.1203 0.168 Uiso 1 1 calc R U .
C5 C 0.23423(16) 0.09232(18) 0.06762(12) 0.0605(7) Uani 1 1 d . . .
H5 H 0.1937 0.0787 0.0532 0.073 Uiso 1 1 calc R U .
C7 C 0.11785(17) 0.1826(2) 0.13390(12) 0.0687(8) Uani 1 1 d . . .
C3 C 0.2918(2) 0.1570(4) 0.1241(3) 0.112(3) Uani 1 1 d . . .
H3 H 0.2920 0.1878 0.1492 0.134 Uiso 1 1 calc R U .
C6 C 0.16967(19) 0.1618(2) 0.12010(13) 0.0741(10) Uani 1 1 d . . .
F1 F 0.44367(18) 0.0000 0.0000 0.0623(9) Uani 1 4 d S TU P
F2 F 0.5000 -0.0609(9) 0.0475(6) 0.197(6) Uani 0.5 2 d S TU P
B1 B 0.5000 0.0000 0.0199(13) 0.126(10) Uani 0.5 4 d S TU P
O1 O 0.1322(4) 0.0000 0.0000 0.117(3) Uani 1 4 d S T P

loop_
_atom_site_aniso_label
_atom_site_aniso_U_11
_atom_site_aniso_U_22
_atom_site_aniso_U_33
_atom_site_aniso_U_23
_atom_site_aniso_U_13
_atom_site_aniso_U_12
Pd1 0.0261(3) 0.0705(3) 0.0544(3) 0.000 0.000 0.000
N2 0.0414(18) 0.088(2) 0.0557(17) -0.0167(16) 0.000 0.000
N1 0.0337(15) 0.0783(17) 0.0660(17) -0.0158(14) 0.0077(8) 0.0001(8)
C8 0.0365(14) 0.0831(17) 0.0509(12) -0.0052(12) 0.0036(10) 0.0021(12)
C9 0.0388(13) 0.0820(17) 0.0497(12) -0.0034(12) 0.0023(10) -0.0105(12)
C10 0.051(2) 0.072(2) 0.0522(18) -0.0053(16) 0.000 0.000
C1 0.0324(17) 0.141(4) 0.112(3) -0.064(3) 0.0049(19) 0.000(2)
C4 0.046(2) 0.105(3) 0.072(2) -0.0127(18) 0.0133(16) 0.0097(19)
C2 0.037(2) 0.224(7) 0.159(5) -0.116(6) 0.005(3) 0.004(3)
C5 0.0383(18) 0.0810(18) 0.0621(15) 0.0026(13) 0.0082(12) 0.0061(13)
C7 0.0437(16) 0.100(2) 0.0620(16) -0.0108(15) 0.0078(12) 0.0074(16)
C3 0.055(3) 0.167(7) 0.113(5) -0.079(5) 0.0104(18) 0.009(2)
C6 0.0512(19) 0.106(3) 0.0657(17) -0.0073(17) 0.0150(14) 0.0089(17)
F1 0.0258(16) 0.098(3) 0.0634(18) 0.000 0.000 0.000
F2 0.058(5) 0.274(13) 0.259(12) 0.160(11) 0.000 0.000
B1 0.119(12) 0.136(12) 0.122(12) 0.000 0.000 0.000
O1 0.040(3) 0.128(6) 0.183(9) 0.000 0.000 0.000

loop_
_atom_type_symbol
_atom_type_description
_atom_type_scat_dispersion_real
_atom_type_scat_dispersion_imag
_atom_type_scat_source
C C 0.0181 0.0091 'International Tables Vol C Tables 4.2.6.8 and 6.1.1.4'
H H 0.0000 0.0000 'International Tables Vol C Tables 4.2.6.8 and 6.1.1.4'
B B 0.0090 0.0039 'International Tables Vol C Tables 4.2.6.8 and 6.1.1.4'
N N 0.0311 0.0180 'International Tables Vol C Tables 4.2.6.8 and 6.1.1.4'
F F 0.0727 0.0534 'International Tables Vol C Tables 4.2.6.8 and 6.1.1.4'
Pd Pd 0.1215 3.9337 'International Tables Vol C Tables 4.2.6.8 and 6.1.1.4'
O O 0.0492 0.0322 'International Tables Vol C Tables 4.2.6.8 and 6.1.1.4'

loop_
_geom_angle_atom_site_label_1
_geom_angle_atom_site_label_2
_geom_angle_atom_site_label_3
_geom_angle
_geom_angle_site_symmetry_1
_geom_angle_site_symmetry_3
N1 Pd1 N1 91.3(2) 3 20
N1 Pd1 N1 88.7(2) 3 18
N1 Pd1 N1 179.59(12) 20 18
N1 Pd1 N1 179.59(12) 3 .
N1 Pd1 N1 88.7(2) 20 .
N1 Pd1 N1 91.3(2) 18 .
C8 N2 C8 116.7(4) 19 .
C1 N1 C5 120.6(4) . .
C1 N1 Pd1 119.6(2) . .
C5 N1 Pd1 119.8(2) . .
N2 C8 C9 123.9(3) . .
N2 C8 C7 116.6(3) . .
C9 C8 C7 119.4(3) . .
C10 C9 C8 118.1(3) . .
C9 C10 C9 119.2(4) 19 .
N1 C1 C2 121.1(4) . .
C3 C4 C5 119.1(4) . .
C3 C4 C6 121.1(4) . .
C5 C4 C6 119.8(4) . .
C3 C2 C1 119.9(5) . .
N1 C5 C4 120.9(3) . .
C6 C7 C8 177.5(4) . .
C4 C3 C2 118.4(5) . .
C7 C6 C4 179.1(4) . .
B1 F1 B1 52(3) . 17_655
B1 B1 F1 63.8(14) 17_655 .
B1 B1 F1 63.8(14) 17_655 17_655
F1 B1 F1 128(3) . 17_655
B1 B1 F2 121.4(15) 17_655 .
F1 B1 F2 103.3(4) . .
F1 B1 F2 103.3(4) 17_655 .
B1 B1 F2 121.4(15) 17_655 2_655
F1 B1 F2 103.3(4) . 2_655
F1 B1 F2 103.3(4) 17_655 2_655
F2 B1 F2 117(3) . 2_655

loop_
_geom_bond_atom_site_label_1
_geom_bond_atom_site_label_2
_geom_bond_distance
_geom_bond_site_symmetry_2
Pd1 N1 2.037(3) 3
Pd1 N1 2.037(3) 20
Pd1 N1 2.037(3) 18
Pd1 N1 2.037(3) .
N2 C8 1.332(3) 19
N2 C8 1.332(3) .
N1 C1 1.327(5) .
N1 C5 1.335(4) .
C8 C9 1.403(4) .
C8 C7 1.443(4) .
C9 C10 1.379(4) .
C10 C9 1.379(4) 19
C1 C2 1.354(7) .
C4 C3 1.379(7) .
C4 C5 1.376(6) .
C4 C6 1.435(5) .
C2 C3 1.386(6) .
C7 C6 1.189(5) .
F1 B1 1.258(16) .
F1 B1 1.258(16) 17_655
F2 B1 1.49(2) .
B1 B1 1.11(7) 17_655
B1 F1 1.258(16) 17_655
B1 F2 1.49(2) 2_655

loop_
_platon_squeeze_void_nr
_platon_squeeze_void_average_x
_platon_squeeze_void_average_y
_platon_squeeze_void_average_z
_platon_squeeze_void_volume
_platon_squeeze_void_count_electrons
_platon_squeeze_void_content
1 -0.018 0.045 -0.021 6288 1937 ' '
